data_4506434
loop_
_publ_author_name
'Bouzaid, Jocelyne'
'Schultz, Madeleine'
'Lao, Zane'
'Bartley, John'
'Bostrom, Thor'
'McMurtrie, John'

_publ_section_title
;
 Supramolecular Selection in Molecular Alloys
;
_journal_issue 8
_journal_name_full 'Crystal Growth &amp; Design'
_journal_page_first 3906
_journal_paper_doi 10.1021/cg300320r
_journal_volume 12
_journal_year 2012
_chemical_formula_moiety 'C30 H24 N6 Ni, 2(P F6)'
_chemical_formula_sum 'C30 H24 F12 N6 Ni P2'
_chemical_formula_weight 817.20
_chemical_name_systematic
; 
 ? 
;
_space_group_IT_number 165
_symmetry_cell_setting trigonal
_symmetry_space_group_name_Hall '-P 3 2"c'
_symmetry_space_group_name_H-M 'P -3 c 1'
_atom_sites_solution_hydrogens geom
_atom_sites_solution_primary direct
_atom_sites_solution_secondary difmap
_audit_creation_method SHELXL-97
_cell_angle_alpha 90.00
_cell_angle_beta 90.00
_cell_angle_gamma 120.00
_cell_formula_units_Z 2
_cell_length_a 10.6804(3)
_cell_length_b 10.6804(3)
_cell_length_c 16.5274(5)
_cell_measurement_reflns_used 1426
_cell_measurement_temperature 225(2)
_cell_measurement_theta_max 28.5940
_cell_measurement_theta_min 3.2989
_cell_volume 1632.71(8)
_computing_cell_refinement
;
CrysAlis RED, Oxford Diffraction Ltd.,
Version 1.171.32.13 (release 29-11-2007 CrysAlis171 .NET)
(compiled Nov 29 2007,17:23:28)
;
_computing_data_collection
;
CrysAlis CCD, Oxford Diffraction Ltd.,
Version 1.171.32.13 (release 29-11-2007 CrysAlis171 .NET)
(compiled Nov 29 2007,17:23:28)
;
_computing_data_reduction
;
CrysAlis RED, Oxford Diffraction Ltd.,
Version 1.171.32.13 (release 29-11-2007 CrysAlis171 .NET)
(compiled Nov 29 2007,17:23:28)
;
_computing_molecular_graphics
;ORTEPIII (Farrugia, 1997)
WINGX-32 (Farrugia, 1999)
;
_computing_publication_material 'enCIFer 1.0 (CCDC, 2003)'
_computing_structure_refinement 'SHELXL-97 (Sheldrick, 1997)'
_computing_structure_solution 'SIR97 (Altomare, et. al. 1997)'
_diffrn_ambient_temperature 225(2)
_diffrn_detector_area_resol_mean 16.0774
_diffrn_measured_fraction_theta_full 0.989
_diffrn_measured_fraction_theta_max 0.883
_diffrn_measurement_device_type 'Oxford Diffraction Gemini'
_diffrn_measurement_method \w
_diffrn_radiation_monochromator graphite
_diffrn_radiation_source 'Enhance (Mo) X-ray Source'
_diffrn_radiation_type MoK\a
_diffrn_radiation_wavelength 0.71073
_diffrn_reflns_av_R_equivalents 0.0235
_diffrn_reflns_av_sigmaI/netI 0.0311
_diffrn_reflns_limit_h_max 13
_diffrn_reflns_limit_h_min -8
_diffrn_reflns_limit_k_max 14
_diffrn_reflns_limit_k_min -8
_diffrn_reflns_limit_l_max 10
_diffrn_reflns_limit_l_min -21
_diffrn_reflns_number 2961
_diffrn_reflns_theta_full 25.00
_diffrn_reflns_theta_max 28.66
_diffrn_reflns_theta_min 3.31
_diffrn_standards_decay_% 0
_diffrn_standards_number 0
_exptl_absorpt_coefficient_mu 0.794
_exptl_absorpt_correction_T_max 1
_exptl_absorpt_correction_T_min 0.96172
_exptl_absorpt_correction_type multi-scan
_exptl_absorpt_process_details
;
CrysAlis RED, Oxford Diffraction Ltd.,
Version 1.171.32.29 (release 10-06-2008 CrysAlis171 .NET)
(compiled Jun 10 2008,16:49:55)
Empirical absorption correction using spherical harmonics,
 implemented in SCALE3 ABSPACK scaling algorithm.
;
_exptl_crystal_colour pink
_exptl_crystal_density_diffrn 1.662
_exptl_crystal_density_method 'not measured'
_exptl_crystal_description needle
_exptl_crystal_F_000 824
_exptl_crystal_size_max 0.50
_exptl_crystal_size_mid 0.13
_exptl_crystal_size_min 0.11
_refine_diff_density_max 0.436
_refine_diff_density_min -0.388
_refine_diff_density_rms 0.051
_refine_ls_extinction_method none
_refine_ls_goodness_of_fit_ref 1.011
_refine_ls_hydrogen_treatment constr
_refine_ls_matrix_type full
_refine_ls_number_parameters 78
_refine_ls_number_reflns 1247
_refine_ls_number_restraints 0
_refine_ls_restrained_S_all 1.011
_refine_ls_R_factor_all 0.0540
_refine_ls_R_factor_gt 0.0362
_refine_ls_shift/su_max 0.000
_refine_ls_shift/su_mean 0.000
_refine_ls_structure_factor_coef Fsqd
_refine_ls_weighting_details 'calc w=1/[\s^2^(Fo^2^)+(0.0300P)^2^+1.0000P] where P=(Fo^2^+2Fc^2^)/3'
_refine_ls_weighting_scheme calc
_refine_ls_wR_factor_gt 0.0815
_refine_ls_wR_factor_ref 0.0845
_reflns_number_gt 879
_reflns_number_total 1247
_reflns_threshold_expression >2sigma(I)
_cod_data_source_file cg300320r_si_005.cif
_cod_data_source_block 4
_cod_original_cell_volume 1632.73(9)
_cod_original_sg_symbol_H-M P-3c1
_cod_database_code 4506434

loop_
_symmetry_equiv_pos_as_xyz
'x, y, z'
'-y, x-y, z'
'-x+y, -x, z'
'x-y, -y, -z+1/2'
'-x, -x+y, -z+1/2'
'y, x, -z+1/2'
'-x, -y, -z'
'y, -x+y, -z'
'x-y, x, -z'
'-x+y, y, z-1/2'
'x, x-y, z-1/2'
'-y, -x, z-1/2'

loop_
_atom_site_label
_atom_site_type_symbol
_atom_site_fract_x
_atom_site_fract_y
_atom_site_fract_z
_atom_site_U_iso_or_equiv
_atom_site_adp_type
_atom_site_occupancy
_atom_site_symmetry_multiplicity
_atom_site_calc_flag
_atom_site_refinement_flags
C1 C 0.1624(3) 0.2242(3) 0.38275(14) 0.0452(6) Uani 1 1 d .
H1 H 0.1935 0.1605 0.4005 0.054 Uiso 1 1 calc R
C2 C 0.2012(3) 0.3467(3) 0.42671(15) 0.0508(7) Uani 1 1 d .
H2 H 0.2569 0.3663 0.4740 0.061 Uiso 1 1 calc R
C3 C 0.1574(3) 0.4402(3) 0.40070(16) 0.0550(7) Uani 1 1 d .
H3 H 0.1805 0.5238 0.4307 0.066 Uiso 1 1 calc R
C4 C 0.0789(3) 0.4108(3) 0.32988(15) 0.0495(6) Uani 1 1 d .
H4 H 0.0504 0.4755 0.3103 0.059 Uiso 1 1 calc R
C5 C 0.0429(2) 0.2851(2) 0.28827(12) 0.0341(5) Uani 1 1 d .
N1 N 0.08178(19) 0.19090(19) 0.31515(10) 0.0351(4) Uani 1 1 d .
Ni1 Ni 0.0000 0.0000 0.2500 0.03019(19) Uani 1 6 d S
P1 P 0.6667 0.3333 0.37098(6) 0.0547(3) Uani 1 3 d S
F1 F 0.7984(3) 0.3582(3) 0.42681(11) 0.1120(8) Uani 1 1 d .
F2 F 0.6888(2) 0.2253(2) 0.31691(11) 0.0914(6) Uani 1 1 d .

loop_
_atom_site_aniso_label
_atom_site_aniso_U_11
_atom_site_aniso_U_22
_atom_site_aniso_U_33
_atom_site_aniso_U_23
_atom_site_aniso_U_13
_atom_site_aniso_U_12
C1 0.0493(14) 0.0422(13) 0.0415(12) -0.0018(11) -0.0115(11) 0.0209(12)
C2 0.0502(15) 0.0468(14) 0.0426(13) -0.0103(12) -0.0152(11) 0.0146(12)
C3 0.0631(17) 0.0392(14) 0.0537(15) -0.0169(12) -0.0079(14) 0.0187(13)
C4 0.0592(16) 0.0391(13) 0.0530(15) -0.0075(11) -0.0069(13) 0.0267(12)
C5 0.0317(11) 0.0327(11) 0.0345(11) 0.0001(9) 0.0012(9) 0.0134(9)
N1 0.0342(10) 0.0342(9) 0.0334(8) -0.0027(7) -0.0056(8) 0.0146(8)
Ni1 0.0303(2) 0.0303(2) 0.0299(3) 0.000 0.000 0.01516(12)
P1 0.0678(5) 0.0678(5) 0.0283(5) 0.000 0.000 0.0339(3)
F1 0.1170(17) 0.144(2) 0.0790(11) 0.0195(14) -0.0325(13) 0.0681(16)
F2 0.1152(16) 0.0902(14) 0.0833(11) 0.0001(11) 0.0303(12) 0.0622(13)

loop_
_atom_type_symbol
_atom_type_description
_atom_type_scat_dispersion_real
_atom_type_scat_dispersion_imag
_atom_type_scat_source
C C 0.0033 0.0016 'International Tables Vol C Tables 4.2.6.8 and 6.1.1.4'
H H 0.0000 0.0000 'International Tables Vol C Tables 4.2.6.8 and 6.1.1.4'
N N 0.0061 0.0033 'International Tables Vol C Tables 4.2.6.8 and 6.1.1.4'
F F 0.0171 0.0103 'International Tables Vol C Tables 4.2.6.8 and 6.1.1.4'
P P 0.1023 0.0942 'International Tables Vol C Tables 4.2.6.8 and 6.1.1.4'
Ni Ni 0.3393 1.1124 'International Tables Vol C Tables 4.2.6.8 and 6.1.1.4'

loop_
_geom_angle_atom_site_label_1
_geom_angle_atom_site_label_2
_geom_angle_atom_site_label_3
_geom_angle
_geom_angle_site_symmetry_1
_geom_angle_site_symmetry_3
N1 C1 C2 122.8(2) . .
N1 C1 H1 118.6 . .
C2 C1 H1 118.6 . .
C3 C2 C1 118.8(2) . .
C3 C2 H2 120.6 . .
C1 C2 H2 120.6 . .
C2 C3 C4 119.4(2) . .
C2 C3 H3 120.3 . .
C4 C3 H3 120.3 . .
C5 C4 C3 119.0(2) . .
C5 C4 H4 120.5 . .
C3 C4 H4 120.5 . .
N1 C5 C4 121.61(19) . .
N1 C5 C5 115.03(11) . 5
C4 C5 C5 123.36(14) . 5
C5 N1 C1 118.31(18) . .
C5 N1 Ni1 115.42(13) . .
C1 N1 Ni1 126.18(16) . .
N1 Ni1 N1 171.92(10) . 4
N1 Ni1 N1 95.47(6) . 2
N1 Ni1 N1 78.79(9) 4 2
N1 Ni1 N1 90.77(10) . 6
N1 Ni1 N1 95.47(6) 4 6
N1 Ni1 N1 171.92(10) 2 6
N1 Ni1 N1 95.47(6) . 3
N1 Ni1 N1 90.77(10) 4 3
N1 Ni1 N1 95.47(6) 2 3
N1 Ni1 N1 78.79(9) 6 3
N1 Ni1 N1 78.79(9) . 5
N1 Ni1 N1 95.47(6) 4 5
N1 Ni1 N1 90.77(10) 2 5
N1 Ni1 N1 95.47(6) 6 5
N1 Ni1 N1 171.92(10) 3 5
F2 P1 F2 90.75(11) . 2_655
F2 P1 F2 90.75(11) . 3_665
F2 P1 F2 90.75(11) 2_655 3_665
F2 P1 F1 90.41(11) . .
F2 P1 F1 89.14(11) 2_655 .
F2 P1 F1 178.84(11) 3_665 .
F2 P1 F1 89.14(11) . 3_665
F2 P1 F1 178.84(11) 2_655 3_665
F2 P1 F1 90.41(11) 3_665 3_665
F1 P1 F1 89.70(12) . 3_665
F2 P1 F1 178.84(11) . 2_655
F2 P1 F1 90.41(11) 2_655 2_655
F2 P1 F1 89.14(10) 3_665 2_655
F1 P1 F1 89.70(12) . 2_655
F1 P1 F1 89.70(12) 3_665 2_655

loop_
_geom_bond_atom_site_label_1
_geom_bond_atom_site_label_2
_geom_bond_distance
_geom_bond_site_symmetry_2
C1 N1 1.346(3) .
C1 C2 1.367(3) .
C1 H1 0.9400 .
C2 C3 1.367(4) .
C2 H2 0.9400 .
C3 C4 1.382(3) .
C3 H3 0.9400 .
C4 C5 1.381(3) .
C4 H4 0.9400 .
C5 N1 1.342(3) .
C5 C5 1.493(4) 5
N1 Ni1 2.0733(17) .
Ni1 N1 2.0733(17) 4
Ni1 N1 2.0733(17) 2
Ni1 N1 2.0733(17) 6
Ni1 N1 2.0733(17) 3
Ni1 N1 2.0733(17) 5
P1 F2 1.5685(18) .
P1 F2 1.5685(18) 2_655
P1 F2 1.5685(18) 3_665
P1 F1 1.590(2) .
P1 F1 1.590(2) 3_665
P1 F1 1.590(2) 2_655

loop_
_geom_torsion_atom_site_label_1
_geom_torsion_atom_site_label_2
_geom_torsion_atom_site_label_3
_geom_torsion_atom_site_label_4
_geom_torsion
_geom_torsion_site_symmetry_1
_geom_torsion_site_symmetry_4
N1 C1 C2 C3 -0.6(4) . .
C1 C2 C3 C4 -1.7(4) . .
C2 C3 C4 C5 1.9(4) . .
C3 C4 C5 N1 0.3(4) . .
C3 C4 C5 C5 179.4(3) . 5
C4 C5 N1 C1 -2.5(3) . .
C5 C5 N1 C1 178.3(2) 5 .
C4 C5 N1 Ni1 174.26(18) . .
C5 C5 N1 Ni1 -4.9(3) 5 .
C2 C1 N1 C5 2.7(3) . .
C2 C1 N1 Ni1 -173.68(18) . .
C5 N1 Ni1 N1 -43.41(14) . 4
C1 N1 Ni1 N1 133.06(18) . 4
C5 N1 Ni1 N1 -87.85(18) . 2
C1 N1 Ni1 N1 88.62(15) . 2
C5 N1 Ni1 N1 97.28(15) . 6
C1 N1 Ni1 N1 -86.25(19) . 6
C5 N1 Ni1 N1 176.10(15) . 3
C1 N1 Ni1 N1 -7.43(19) . 3
C5 N1 Ni1 N1 1.85(11) . 5
C1 N1 Ni1 N1 178.3(2) . 5
